data_4116163
loop_
_publ_author_name
'Kamaluddin Abdur-Rashid'
'Tina P. Fong'
'Bronwyn Greaves'
'Dmitry G. Gusev'
'Justin G. Hinman'
'Shaun E. Landau'
'Alan J. Lough'
'Robert H. Morris'

_publ_section_title
;
 An Acidity Scale for Phosphorus-Containing Compounds Including Metal
 Hydrides and Dihydrogen Complexes in THF: Toward the Unification of
 Acidity Scales
;
_journal_name_full 'Journal of the American Chemical Society'
_journal_page_first 9155
_journal_page_last 9171
_journal_paper_doi 10.1021/ja994428d
_journal_volume 122
_journal_year 2000
_chemical_formula_sum 'C39 H67 B P5 Re'
_chemical_formula_weight 887.79
_chemical_name_systematic
; 

 ? 

;
_space_group_IT_number 62
_symmetry_cell_setting orthorhombic
_symmetry_space_group_name_Hall '-P 2ac 2n'
_symmetry_space_group_name_H-M 'P n m a'
_atom_sites_solution_hydrogens geom
_atom_sites_solution_primary direct
_atom_sites_solution_secondary difmap
_audit_creation_method SHELXL-97
_cell_angle_alpha 90.00
_cell_angle_beta 90.00
_cell_angle_gamma 90.00
_cell_formula_units_Z 4
_cell_length_a 26.6894(4)
_cell_length_b 16.0571(3)
_cell_length_c 9.95280(10)
_cell_measurement_temperature 150(1)
_cell_volume 4265.32(11)
_computing_cell_refinement 'Denzo-SMN (Otwinowski & Minor, 1997)'
_computing_data_collection 'Server Software (Nonius, 1997)'
_computing_data_reduction 'Denzo-SMN (Otwinowski & Minor, 1997)'
_computing_molecular_graphics 'Bruker SHELXTL'
_computing_publication_material 'Bruker SHELXTL'
_computing_structure_refinement 'Bruker SHELXTL'
_computing_structure_solution 'Bruker SHELXTL'
_diffrn_ambient_temperature 150(1)
_diffrn_measured_fraction_theta_full 0.994
_diffrn_measured_fraction_theta_max 0.994
_diffrn_measurement_device_type 'Nonius Kappa CCD'
_diffrn_measurement_method '\f scans and \w scans with \k offsets'
_diffrn_radiation_monochromator graphite
_diffrn_radiation_source 'fine-focus sealed tube'
_diffrn_radiation_type MoK\a
_diffrn_radiation_wavelength 0.71073
_diffrn_reflns_av_R_equivalents 0.0000
_diffrn_reflns_av_sigmaI/netI 0.0339
_diffrn_reflns_limit_h_max 33
_diffrn_reflns_limit_h_min 0
_diffrn_reflns_limit_k_max 0
_diffrn_reflns_limit_k_min -20
_diffrn_reflns_limit_l_max 12
_diffrn_reflns_limit_l_min 0
_diffrn_reflns_number 4497
_diffrn_reflns_theta_full 26.36
_diffrn_reflns_theta_max 26.36
_diffrn_reflns_theta_min 4.09
_exptl_absorpt_coefficient_mu 3.062
_exptl_absorpt_correction_T_max 0.3971
_exptl_absorpt_correction_T_min 0.3396
_exptl_absorpt_correction_type multi-scan
_exptl_absorpt_process_details 'Denzo-SMN, (Otwinoski & Minor, 1997)'
_exptl_crystal_density_diffrn 1.383
_exptl_crystal_F_000 1824
_exptl_crystal_size_max 0.45
_exptl_crystal_size_mid 0.39
_exptl_crystal_size_min 0.37
_refine_diff_density_max 1.250
_refine_diff_density_min -1.241
_refine_diff_density_rms 0.110
_refine_ls_extinction_coef 0.00174(16)
_refine_ls_extinction_expression Fc^*^=kFc[1+0.001xFc^2^\l^3^/sin(2\q)]^-1/4^
_refine_ls_extinction_method SHELXL
_refine_ls_goodness_of_fit_ref 1.032
_refine_ls_hydrogen_treatment mixed
_refine_ls_matrix_type full
_refine_ls_number_parameters 239
_refine_ls_number_reflns 4497
_refine_ls_number_restraints 0
_refine_ls_restrained_S_all 1.032
_refine_ls_R_factor_all 0.0423
_refine_ls_R_factor_gt 0.0316
_refine_ls_shift/su_max 0.015
_refine_ls_shift/su_mean 0.001
_refine_ls_structure_factor_coef Fsqd
_refine_ls_weighting_details 'calc w=1/[\s^2^(Fo^2^)+(0.0441P)^2^+6.6690P] where P=(Fo^2^+2Fc^2^)/3'
_refine_ls_weighting_scheme calc
_refine_ls_wR_factor_gt 0.0810
_refine_ls_wR_factor_ref 0.0863
_reflns_number_gt 3620
_reflns_number_total 4497
_reflns_threshold_expression >2sigma(I)
_cod_data_source_file ja994428d.cif
_cod_data_source_block k98107a
_cod_original_formula_sum 'C39 H2 H65 B P5 Re'
_cod_database_code 4116163

loop_
_symmetry_equiv_pos_as_xyz
'x, y, z'
'-x+1/2, -y, z+1/2'
'-x, y+1/2, -z'
'x+1/2, -y+1/2, -z+1/2'
'-x, -y, -z'
'x-1/2, y, -z-1/2'
'x, -y-1/2, z'
'-x-1/2, y-1/2, z-1/2'

loop_
_atom_site_label
_atom_site_type_symbol
_atom_site_fract_x
_atom_site_fract_y
_atom_site_fract_z
_atom_site_U_iso_or_equiv
_atom_site_adp_type
_atom_site_occupancy
_atom_site_symmetry_multiplicity
_atom_site_calc_flag
_atom_site_refinement_flags
Re1 Re 0.918539(7) -0.2500 0.757618(18) 0.01969(10) Uani 1 2 d S
P1 P 0.91777(4) -0.10126(7) 0.75620(9) 0.0296(2) Uani 1 1 d .
C1 C 0.95298(18) -0.0457(3) 0.8879(5) 0.0452(11) Uani 1 1 d .
H1A H 0.9885 -0.0605 0.8820 0.068 Uiso 1 1 calc R
H1B H 0.9400 -0.0615 0.9764 0.068 Uiso 1 1 calc R
H1C H 0.9491 0.0145 0.8753 0.068 Uiso 1 1 calc R
P2 P 1.00726(5) -0.2500 0.75800(13) 0.0286(3) Uani 1 2 d S
C2 C 0.94210(19) -0.0461(3) 0.6064(5) 0.0459(11) Uani 1 1 d .
H2A H 0.9550 -0.0868 0.5417 0.069 Uiso 1 1 calc R
H2B H 0.9691 -0.0084 0.6334 0.069 Uiso 1 1 calc R
H2C H 0.9150 -0.0140 0.5648 0.069 Uiso 1 1 calc R
P3 P 0.86223(5) -0.2500 0.95094(13) 0.0270(3) Uani 1 2 d S
C3 C 0.85657(18) -0.0492(3) 0.7723(4) 0.0413(10) Uani 1 1 d .
H3A H 0.8411 -0.0647 0.8580 0.062 Uiso 1 1 calc R
H3B H 0.8348 -0.0664 0.6981 0.062 Uiso 1 1 calc R
H3C H 0.8613 0.0113 0.7693 0.062 Uiso 1 1 calc R
P4 P 0.85634(5) -0.2500 0.57892(14) 0.0333(4) Uani 1 2 d S
C4 C 1.0372(2) -0.2500 0.9218(6) 0.055(2) Uani 1 2 d S
H4A H 1.0728 -0.2500 0.9109 0.082 Uiso 1 2 d S
H4B H 1.0271 -0.2012 0.9708 0.082 Uiso 0.50 1 d P
H4C H 1.0271 -0.2988 0.9708 0.082 Uiso 0.50 1 d P
C5 C 1.04094(16) -0.1664(4) 0.6756(5) 0.0512(13) Uani 1 1 d .
H5A H 1.0347 -0.1687 0.5786 0.077 Uiso 1 1 calc R
H5B H 1.0769 -0.1726 0.6925 0.077 Uiso 1 1 calc R
H5C H 1.0294 -0.1127 0.7109 0.077 Uiso 1 1 calc R
C6 C 0.87062(16) -0.1658(3) 1.0729(4) 0.0369(10) Uani 1 1 d .
H6A H 0.9056 -0.1646 1.1030 0.055 Uiso 1 1 calc R
H6B H 0.8486 -0.1752 1.1502 0.055 Uiso 1 1 calc R
H6C H 0.8622 -0.1125 1.0307 0.055 Uiso 1 1 calc R
C7 C 0.7939(2) -0.2500 0.9403(6) 0.0389(15) Uani 1 2 d S
H7A H 0.7800 -0.2500 1.0292 0.058 Uiso 1 2 d S
H7B H 0.7829 -0.2012 0.8930 0.058 Uiso 0.50 1 d P
H7C H 0.7829 -0.2988 0.8930 0.058 Uiso 0.50 1 d P
C8 C 0.7901(3) -0.2500 0.6144(7) 0.077(3) Uani 1 2 d S
H8A H 0.7717 -0.2500 0.5317 0.115 Uiso 1 2 d S
H8B H 0.7817 -0.2988 0.6654 0.115 Uiso 0.50 1 d P
H8C H 0.7817 -0.2012 0.6654 0.115 Uiso 0.50 1 d P
C9 C 0.85858(19) -0.3350(3) 0.4574(4) 0.0498(13) Uani 1 1 d .
H9A H 0.8923 -0.3385 0.4187 0.075 Uiso 1 1 calc R
H9B H 0.8342 -0.3246 0.3857 0.075 Uiso 1 1 calc R
H9C H 0.8505 -0.3876 0.5025 0.075 Uiso 1 1 calc R
B1 B 0.8419(2) 0.2500 0.7469(5) 0.0231(12) Uani 1 2 d S
C11 C 0.81507(13) 0.1697(2) 0.6756(3) 0.0241(8) Uani 1 1 d .
C12 C 0.83154(14) 0.1382(3) 0.5517(4) 0.0303(9) Uani 1 1 d .
H12 H 0.8607 0.1616 0.5122 0.036 Uiso 1 1 calc R
C13 C 0.80706(16) 0.0743(3) 0.4841(4) 0.0344(9) Uani 1 1 d .
H13 H 0.8195 0.0559 0.3997 0.041 Uiso 1 1 calc R
C14 C 0.76471(16) 0.0370(3) 0.5385(4) 0.0362(10) Uani 1 1 d .
H14 H 0.7483 -0.0075 0.4936 0.043 Uiso 1 1 calc R
C15 C 0.74717(15) 0.0668(3) 0.6601(4) 0.0351(9) Uani 1 1 d .
H15 H 0.7181 0.0428 0.6990 0.042 Uiso 1 1 calc R
C16 C 0.77141(14) 0.1311(3) 0.7259(4) 0.0272(8) Uani 1 1 d .
H16 H 0.7581 0.1502 0.8089 0.033 Uiso 1 1 calc R
C21 C 0.83502(17) 0.2500 0.9114(5) 0.0223(11) Uani 1 2 d S
C22 C 0.83430(13) 0.3232(3) 0.9867(4) 0.0301(9) Uani 1 1 d .
H22 H 0.8359 0.3749 0.9404 0.036 Uiso 1 1 calc R
C23 C 0.83139(13) 0.3244(3) 1.1267(4) 0.0354(11) Uani 1 1 d .
H23 H 0.8307 0.3760 1.1735 0.042 Uiso 1 1 calc R
C24 C 0.8295(2) 0.2500 1.1972(6) 0.0360(15) Uani 1 2 d S
H24 H 0.8270 0.2500 1.2924 0.043 Uiso 1 2 calc SR
C31 C 0.9029(2) 0.2500 0.7255(5) 0.0238(10) Uani 1 2 d S
C32 C 0.93092(16) 0.3233(3) 0.7236(4) 0.0311(9) Uani 1 1 d .
H32 H 0.9137 0.3751 0.7261 0.037 Uiso 1 1 calc R
C33 C 0.98332(16) 0.3240(3) 0.7183(4) 0.0355(9) Uani 1 1 d .
H33 H 1.0008 0.3755 0.7169 0.043 Uiso 1 1 calc R
C34 C 1.0097(2) 0.2500 0.7149(6) 0.0341(13) Uani 1 2 d S
H34 H 1.0452 0.2500 0.7104 0.041 Uiso 1 2 calc SR
H1RE H 0.9379(17) -0.2500 0.902(4) 0.002(10) Uiso 1 2 d S
H2RE H 0.942(2) -0.2500 0.606(6) 0.036(17) Uiso 1 2 d S

loop_
_atom_site_aniso_label
_atom_site_aniso_U_11
_atom_site_aniso_U_22
_atom_site_aniso_U_33
_atom_site_aniso_U_23
_atom_site_aniso_U_13
_atom_site_aniso_U_12
Re1 0.01521(12) 0.02598(14) 0.01787(13) 0.000 -0.00047(7) 0.000
P1 0.0339(6) 0.0254(5) 0.0294(5) 0.0023(4) 0.0020(4) -0.0001(4)
C1 0.049(3) 0.036(3) 0.051(3) -0.010(2) -0.003(2) -0.009(2)
P2 0.0176(6) 0.0462(8) 0.0219(6) 0.000 -0.0001(5) 0.000
C2 0.056(3) 0.041(3) 0.041(2) 0.005(2) 0.009(2) 0.001(2)
P3 0.0222(7) 0.0385(8) 0.0203(6) 0.000 0.0024(5) 0.000
C3 0.047(3) 0.037(2) 0.039(2) 0.002(2) 0.0043(19) 0.010(2)
P4 0.0192(7) 0.0597(11) 0.0210(7) 0.000 -0.0029(5) 0.000
C4 0.018(3) 0.116(7) 0.030(3) 0.000 -0.004(2) 0.000
C5 0.026(2) 0.074(4) 0.053(3) 0.012(3) 0.0056(19) -0.012(2)
C6 0.037(2) 0.049(3) 0.0242(19) -0.0104(19) 0.0031(16) 0.001(2)
C7 0.034(3) 0.055(4) 0.027(3) 0.000 0.006(2) 0.000
C8 0.024(4) 0.175(11) 0.031(4) 0.000 -0.011(3) 0.000
C9 0.056(3) 0.070(4) 0.023(2) -0.002(2) -0.0075(19) -0.025(3)
B1 0.023(3) 0.027(3) 0.019(3) 0.000 -0.002(2) 0.000
C11 0.0204(17) 0.030(2) 0.0219(17) 0.0026(15) -0.0011(14) 0.0014(15)
C12 0.033(2) 0.033(2) 0.0244(19) 0.0005(18) -0.0013(14) -0.0034(17)
C13 0.044(3) 0.031(2) 0.0275(19) -0.0014(17) -0.0060(17) -0.0015(19)
C14 0.043(2) 0.026(2) 0.040(2) 0.0021(17) -0.0159(19) -0.0044(18)
C15 0.028(2) 0.034(2) 0.043(2) 0.0104(18) -0.0068(17) -0.0090(18)
C16 0.0233(18) 0.030(2) 0.0281(18) 0.0001(16) -0.0021(14) 0.0008(15)
C21 0.014(2) 0.032(3) 0.021(2) 0.000 0.0008(17) 0.000
C22 0.021(2) 0.042(3) 0.027(2) -0.0017(18) -0.0018(14) -0.0031(16)
C23 0.022(2) 0.054(3) 0.030(2) -0.010(2) -0.0039(14) 0.0023(18)
C24 0.023(3) 0.064(5) 0.021(3) 0.000 -0.002(2) 0.000
C31 0.021(2) 0.030(3) 0.020(2) 0.000 0.0006(19) 0.000
C32 0.0271(19) 0.028(2) 0.038(2) 0.0028(17) -0.0020(17) -0.0012(16)
C33 0.028(2) 0.036(2) 0.043(2) 0.0035(19) 0.0014(17) -0.0063(17)
C34 0.020(3) 0.050(4) 0.032(3) 0.000 0.002(2) 0.000

loop_
_atom_type_symbol
_atom_type_description
_atom_type_scat_dispersion_real
_atom_type_scat_dispersion_imag
_atom_type_scat_source
C C 0.0033 0.0016 'International Tables Vol C Tables 4.2.6.8 and 6.1.1.4'
H H 0.0000 0.0000 'International Tables Vol C Tables 4.2.6.8 and 6.1.1.4'
B B 0.0013 0.0007 'International Tables Vol C Tables 4.2.6.8 and 6.1.1.4'
P P 0.1023 0.0942 'International Tables Vol C Tables 4.2.6.8 and 6.1.1.4'
Re Re -1.0185 7.2310 'International Tables Vol C Tables 4.2.6.8 and 6.1.1.4'
H H 0.0000 0.0000 'International Tables Vol C Tables 4.2.6.8 and 6.1.1.4'

loop_
_geom_angle_atom_site_label_1
_geom_angle_atom_site_label_2
_geom_angle_atom_site_label_3
_geom_angle
_geom_angle_site_symmetry_1
_geom_angle_site_symmetry_3
H1RE Re1 H2RE 138(3) . .
H1RE Re1 P2 70.1(17) . .
H2RE Re1 P2 68(2) . .
H1RE Re1 P1 90.49(3) . .
H2RE Re1 P1 89.88(3) . .
P2 Re1 P1 90.49(2) . .
H1RE Re1 P1 90.49(3) . 7
H2RE Re1 P1 89.88(3) . 7
P2 Re1 P1 90.49(2) . 7
P1 Re1 P1 178.80(5) . 7
H1RE Re1 P4 156.8(17) . .
H2RE Re1 P4 66(2) . .
P2 Re1 P4 133.12(5) . .
P1 Re1 P4 89.41(2) . .
P1 Re1 P4 89.41(2) 7 .
H1RE Re1 P3 57.8(17) . .
H2RE Re1 P3 164(2) . .
P2 Re1 P3 127.90(5) . .
P1 Re1 P3 89.96(2) . .
P1 Re1 P3 89.96(2) 7 .
P4 Re1 P3 98.98(5) . .
C3 P1 C1 99.8(2) . .
C3 P1 C2 99.4(2) . .
C1 P1 C2 99.3(2) . .
C3 P1 Re1 117.46(16) . .
C1 P1 Re1 118.40(16) . .
C2 P1 Re1 118.68(16) . .
C5 P2 C5 95.6(4) . 7
C5 P2 C4 100.9(2) . .
C5 P2 C4 100.9(2) 7 .
C5 P2 Re1 119.69(16) . .
C5 P2 Re1 119.69(16) 7 .
C4 P2 Re1 116.2(2) . .
C7 P3 C6 99.25(19) . .
C7 P3 C6 99.25(19) . 7
C6 P3 C6 95.2(3) . 7
C7 P3 Re1 124.65(19) . .
C6 P3 Re1 116.56(14) . .
C6 P3 Re1 116.56(14) 7 .
C8 P4 C9 99.3(2) . .
C8 P4 C9 99.3(2) . 7
C9 P4 C9 96.9(3) . 7
C8 P4 Re1 121.7(2) . .
C9 P4 Re1 117.53(17) . .
C9 P4 Re1 117.53(17) 7 .
C11 B1 C11 104.0(4) . 7_565
C11 B1 C31 112.2(3) . .
C11 B1 C31 112.2(3) 7_565 .
C11 B1 C21 112.5(3) . .
C11 B1 C21 112.5(3) 7_565 .
C31 B1 C21 103.8(4) . .
C12 C11 C16 114.3(3) . .
C12 C11 B1 121.9(4) . .
C16 C11 B1 123.6(4) . .
C13 C12 C11 122.9(4) . .
C14 C13 C12 120.8(4) . .
C15 C14 C13 117.9(4) . .
C16 C15 C14 121.0(4) . .
C15 C16 C11 123.1(4) . .
C22 C21 C22 114.9(5) . 7_565
C22 C21 B1 122.4(3) . .
C22 C21 B1 122.4(3) 7_565 .
C21 C22 C23 123.3(4) . .
C24 C23 C22 119.7(5) . .
C23 C24 C23 119.1(6) 7_565 .
C32 C31 C32 115.2(5) . 7_565
C32 C31 B1 122.2(3) . .
C32 C31 B1 122.2(3) 7_565 .
C31 C32 C33 122.8(4) . .
C34 C33 C32 120.2(4) . .
C33 C34 C33 118.7(5) . 7_565

loop_
_geom_bond_atom_site_label_1
_geom_bond_atom_site_label_2
_geom_bond_distance
_geom_bond_site_symmetry_2
Re1 H1RE 1.53(4) .
Re1 H2RE 1.64(6) .
Re1 P2 2.3680(14) .
Re1 P1 2.3885(11) .
Re1 P1 2.3885(11) 7
Re1 P4 2.4328(14) .
Re1 P3 2.4415(13) .
P1 C3 1.842(5) .
P1 C1 1.843(4) .
P1 C2 1.852(5) .
P2 C5 1.812(5) .
P2 C5 1.812(5) 7
P2 C4 1.815(6) .
P3 C7 1.827(6) .
P3 C6 1.830(4) .
P3 C6 1.830(4) 7
P4 C8 1.802(7) .
P4 C9 1.825(5) .
P4 C9 1.825(5) 7
B1 C11 1.636(5) .
B1 C11 1.636(5) 7_565
B1 C31 1.644(8) .
B1 C21 1.647(7) .
C11 C12 1.404(5) .
C11 C16 1.411(5) .
C12 C13 1.390(6) .
C13 C14 1.389(6) .
C14 C15 1.383(6) .
C15 C16 1.383(5) .
C21 C22 1.395(5) .
C21 C22 1.395(5) 7_565
C22 C23 1.396(6) .
C23 C24 1.387(6) .
C24 C23 1.387(6) 7_565
C31 C32 1.394(5) .
C31 C32 1.394(5) 7_565
C32 C33 1.400(6) .
C33 C34 1.381(5) .
C34 C33 1.381(5) 7_565
